data_4513509
loop_
_publ_author_name
'Nath, Karabi'
'Husain, Ahmad'
'Dastidar, Parthasarathi'

_publ_section_title
;
 Metallogels and Silver Nanoparticles Generated from a Series of
 Transition Metal-Based Coordination Polymers Derived from a New
 Bis-pyridyl-bis-amide Ligand and Various Carboxylates
;
_journal_issue 9
_journal_name_full 'Crystal Growth &amp; Design'
_journal_page_first 4635
_journal_paper_doi 10.1021/acs.cgd.5b00911
_journal_volume 15
_journal_year 2015
_chemical_formula_moiety 'C22 H16 Ag N4 O2, B F4, 2(C2 H3 N)'
_chemical_formula_sum 'C26 H22 Ag B F4 N6 O2'
_chemical_formula_weight 645.17
_space_group_crystal_system monoclinic
_space_group_IT_number 15
_space_group_name_Hall '-C 2yc'
_space_group_name_H-M_alt 'C 1 2/c 1'
_symmetry_space_group_name_Hall '-C 2yc'
_symmetry_space_group_name_H-M 'C 1 2/c 1'
_atom_sites_solution_hydrogens geom
_audit_creation_method SHELXL-2014/7
_cell_angle_alpha 90
_cell_angle_beta 102.049(13)
_cell_angle_gamma 90
_cell_formula_units_Z 4
_cell_length_a 12.595(4)
_cell_length_b 11.220(4)
_cell_length_c 19.450(7)
_cell_measurement_reflns_used 9783
_cell_measurement_temperature 296(2)
_cell_measurement_theta_max 26.01
_cell_measurement_theta_min 2.45
_cell_volume 2688.0(16)
_computing_cell_refinement 'Bruker SAINT'
_computing_data_collection 'Bruker APEX2'
_computing_data_reduction 'Bruker SAINT'
_computing_structure_refinement 'SHELXL-2014/7 (Sheldrick, 2014)'
_computing_structure_solution 'SHELXS-97 (Sheldrick 2008)'
_diffrn_ambient_temperature 296(2)
_diffrn_measured_fraction_theta_full 0.999
_diffrn_measured_fraction_theta_max 0.998
_diffrn_measurement_device_type 'Bruker APEX-II CCD'
_diffrn_measurement_method '\f and \w scans'
_diffrn_radiation_type MoK\a
_diffrn_radiation_wavelength 0.71073
_diffrn_reflns_av_R_equivalents 0.0214
_diffrn_reflns_av_unetI/netI 0.0119
_diffrn_reflns_laue_measured_fraction_full 0.999
_diffrn_reflns_laue_measured_fraction_max 0.998
_diffrn_reflns_limit_h_max 15
_diffrn_reflns_limit_h_min -15
_diffrn_reflns_limit_k_max 13
_diffrn_reflns_limit_k_min -13
_diffrn_reflns_limit_l_max 19
_diffrn_reflns_limit_l_min -23
_diffrn_reflns_number 16430
_diffrn_reflns_point_group_measured_fraction_full 0.999
_diffrn_reflns_point_group_measured_fraction_max 0.998
_diffrn_reflns_theta_full 25.242
_diffrn_reflns_theta_max 25.700
_diffrn_reflns_theta_min 2.455
_exptl_absorpt_coefficient_mu 0.814
_exptl_absorpt_correction_type multi-scan
_exptl_absorpt_process_details SADABS
_exptl_crystal_colour purple
_exptl_crystal_density_diffrn 1.594
_exptl_crystal_description BLOCK
_exptl_crystal_F_000 1296
_exptl_crystal_size_max 0.340
_exptl_crystal_size_mid 0.250
_exptl_crystal_size_min 0.240
_exptl_transmission_factor_max 0.7453
_exptl_transmission_factor_min 0.6182
_refine_diff_density_max 1.039
_refine_diff_density_min -0.781
_refine_diff_density_rms 0.090
_refine_ls_extinction_method none
_refine_ls_goodness_of_fit_ref 1.104
_refine_ls_hydrogen_treatment constr
_refine_ls_matrix_type full
_refine_ls_number_parameters 188
_refine_ls_number_reflns 2562
_refine_ls_number_restraints 0
_refine_ls_restrained_S_all 1.104
_refine_ls_R_factor_all 0.0566
_refine_ls_R_factor_gt 0.0532
_refine_ls_shift/su_max 0.000
_refine_ls_shift/su_mean 0.000
_refine_ls_structure_factor_coef Fsqd
_refine_ls_weighting_details 'w=1/[\s^2^(Fo^2^)+(0.0836P)^2^+7.4742P] where P=(Fo^2^+2Fc^2^)/3'
_refine_ls_weighting_scheme calc
_refine_ls_wR_factor_gt 0.1547
_refine_ls_wR_factor_ref 0.1572
_reflns_Friedel_coverage 0.000
_reflns_number_gt 2305
_reflns_number_total 2562
_reflns_threshold_expression 'I > 2\s(I)'
_cod_data_source_file cg5b00911_si_002.cif
_cod_data_source_block CP1
_cod_depositor_comments 'Adding full bibliography for 4513508--4513516.cif.'
_cod_original_cell_volume 2688.1(17)
_cod_database_code 4513509
_shelx_shelxl_version_number 2014/7
_shelx_space_group_comment
;
The symmetry employed for this shelxl refinement is uniquely defined
by the following loop, which should always be used as a source of
symmetry information in preference to the above space-group names.
They are only intended as comments.
;
_shelx_estimated_absorpt_t_min 0.769
_shelx_estimated_absorpt_t_max 0.829

loop_
_space_group_symop_operation_xyz
'x, y, z'
'-x, y, -z+1/2'
'x+1/2, y+1/2, z'
'-x+1/2, y+1/2, -z+1/2'
'-x, -y, -z'
'x, -y, z-1/2'
'-x+1/2, -y+1/2, -z'
'x+1/2, -y+1/2, z-1/2'

loop_
_atom_site_label
_atom_site_type_symbol
_atom_site_fract_x
_atom_site_fract_y
_atom_site_fract_z
_atom_site_U_iso_or_equiv
_atom_site_adp_type
_atom_site_occupancy
_atom_site_site_symmetry_order
_atom_site_calc_flag
_atom_site_refinement_flags_posn
_atom_site_refinement_flags_adp
_atom_site_refinement_flags_occupancy
_atom_site_disorder_assembly
_atom_site_disorder_group
Ag1 Ag 0.5000 0.5000 0.5000 0.0647(2) Uani 1 2 d S . P . .
O1 O 0.1049(2) 0.3461(4) 0.45613(16) 0.0716(10) Uani 1 1 d . . . . .
N2 N 0.1039(2) 0.3985(3) 0.56804(15) 0.0435(7) Uani 1 1 d . . . . .
H2 H 0.0638 0.3999 0.5988 0.052 Uiso 1 1 calc R U . . .
N1 N 0.3870(3) 0.4910(3) 0.57016(18) 0.0439(7) Uani 1 1 d . . . . .
C11 C -0.2294(2) 0.2827(3) 0.53098(17) 0.0359(7) Uani 1 1 d . . . . .
C9 C -0.0566(2) 0.3057(3) 0.49621(17) 0.0365(7) Uani 1 1 d . . . . .
C4 C 0.2101(2) 0.4457(3) 0.58948(18) 0.0389(7) Uani 1 1 d . . . . .
C5 C 0.2870(3) 0.4444(3) 0.54781(19) 0.0413(7) Uani 1 1 d . . . . .
H5 H 0.2691 0.4105 0.5032 0.050 Uiso 1 1 calc R U . . .
C10 C -0.1210(3) 0.3261(3) 0.54336(18) 0.0392(7) Uani 1 1 d . . . . .
H10 H -0.0936 0.3690 0.5841 0.047 Uiso 1 1 calc R U . . .
C6 C 0.0585(2) 0.3513(3) 0.50459(18) 0.0402(7) Uani 1 1 d . . . . .
F1 F -0.0032(4) 0.4468(5) 0.69412(19) 0.1198(13) Uani 1 1 d . . . . .
C8 C -0.0978(3) 0.2404(3) 0.43425(19) 0.0457(8) Uani 1 1 d . . . . .
H8 H -0.0538 0.2264 0.4022 0.055 Uiso 1 1 calc R U . . .
C7 C -0.2024(3) 0.1974(4) 0.42083(19) 0.0462(8) Uani 1 1 d . . . . .
H7 H -0.2284 0.1548 0.3797 0.055 Uiso 1 1 calc R U . . .
C1 C 0.4121(3) 0.5412(4) 0.6335(2) 0.0542(9) Uani 1 1 d . . . . .
H1 H 0.4803 0.5754 0.6483 0.065 Uiso 1 1 calc R U . . .
C3 C 0.2378(4) 0.4950(4) 0.6555(3) 0.0589(11) Uani 1 1 d . . . . .
H3 H 0.1884 0.4955 0.6850 0.071 Uiso 1 1 calc R U . . .
C2 C 0.3402(4) 0.5440(5) 0.6776(3) 0.0679(12) Uani 1 1 d . . . . .
H2A H 0.3601 0.5785 0.7219 0.082 Uiso 1 1 calc R U . . .
N3 N 0.6661(4) 0.6051(5) 0.6198(3) 0.0982(16) Uani 1 1 d . . . . .
C13 C 0.7432(5) 0.6430(5) 0.6532(3) 0.0716(12) Uani 1 1 d . . . . .
B1 B 0.0000 0.3715(7) 0.7500 0.0639(19) Uani 1 2 d S T P . .
C12 C 0.8412(5) 0.6916(6) 0.6951(3) 0.0869(16) Uani 1 1 d . . . . .
H12A H 0.8981 0.6333 0.7001 0.130 Uiso 1 1 calc R U . . .
H12B H 0.8290 0.7125 0.7407 0.130 Uiso 1 1 calc R U . . .
H12C H 0.8619 0.7614 0.6726 0.130 Uiso 1 1 calc R U . . .
F2A F -0.1168(8) 0.3521(11) 0.7276(6) 0.157(3) Uani 0.506(7) 1 d . . P A 1
F2B F 0.0439(8) 0.2860(11) 0.7221(6) 0.157(3) Uani 0.494(7) 1 d . . P A 2

loop_
_atom_site_aniso_label
_atom_site_aniso_U_11
_atom_site_aniso_U_22
_atom_site_aniso_U_33
_atom_site_aniso_U_23
_atom_site_aniso_U_13
_atom_site_aniso_U_12
Ag1 0.0380(3) 0.0864(4) 0.0777(4) -0.0015(2) 0.0307(2) -0.01537(19)
O1 0.0407(15) 0.124(3) 0.0567(16) -0.0265(17) 0.0246(12) -0.0351(17)
N2 0.0231(12) 0.0649(18) 0.0450(15) -0.0046(13) 0.0128(11) -0.0118(12)
N1 0.0252(15) 0.0555(18) 0.0522(18) 0.0008(12) 0.0110(13) -0.0072(11)
C11 0.0241(14) 0.0421(16) 0.0421(16) 0.0006(13) 0.0083(12) -0.0043(12)
C9 0.0232(15) 0.0409(16) 0.0464(17) 0.0023(13) 0.0096(12) -0.0052(12)
C4 0.0247(15) 0.0450(17) 0.0475(18) 0.0005(14) 0.0090(13) -0.0051(13)
C5 0.0251(15) 0.0523(19) 0.0473(18) -0.0009(15) 0.0094(13) -0.0087(14)
C10 0.0267(15) 0.0472(18) 0.0432(17) -0.0043(14) 0.0062(12) -0.0073(13)
C6 0.0260(16) 0.0479(18) 0.0483(18) 0.0007(14) 0.0113(13) -0.0080(13)
F1 0.140(4) 0.149(3) 0.066(2) 0.011(2) 0.013(2) -0.006(3)
C8 0.0300(16) 0.063(2) 0.0479(18) -0.0067(16) 0.0170(14) -0.0087(15)
C7 0.0317(16) 0.062(2) 0.0465(18) -0.0135(16) 0.0119(14) -0.0114(15)
C1 0.0317(18) 0.068(2) 0.060(2) -0.005(2) 0.0043(16) -0.0153(17)
C3 0.040(2) 0.085(3) 0.055(2) -0.0164(19) 0.0184(19) -0.0159(18)
C2 0.045(2) 0.101(3) 0.058(2) -0.026(2) 0.0126(19) -0.021(2)
N3 0.076(3) 0.115(4) 0.114(4) -0.019(3) 0.041(3) -0.016(3)
C13 0.073(3) 0.072(3) 0.079(3) 0.003(2) 0.036(3) -0.002(3)
B1 0.101(6) 0.063(4) 0.033(3) 0.000 0.026(3) 0.000
C12 0.095(4) 0.086(4) 0.077(3) 0.012(3) 0.010(3) -0.004(3)
F2A 0.099(5) 0.192(7) 0.178(8) -0.080(6) 0.022(4) 0.012(5)
F2B 0.099(5) 0.192(7) 0.178(8) -0.080(6) 0.022(4) 0.012(5)

loop_
_atom_type_symbol
_atom_type_description
_atom_type_scat_dispersion_real
_atom_type_scat_dispersion_imag
_atom_type_scat_source
C C 0.0033 0.0016 'International Tables Vol C Tables 4.2.6.8 and 6.1.1.4'
H H 0.0000 0.0000 'International Tables Vol C Tables 4.2.6.8 and 6.1.1.4'
B B 0.0013 0.0007 'International Tables Vol C Tables 4.2.6.8 and 6.1.1.4'
N N 0.0061 0.0033 'International Tables Vol C Tables 4.2.6.8 and 6.1.1.4'
O O 0.0106 0.0060 'International Tables Vol C Tables 4.2.6.8 and 6.1.1.4'
F F 0.0171 0.0103 'International Tables Vol C Tables 4.2.6.8 and 6.1.1.4'
Ag Ag -0.8971 1.1015 'International Tables Vol C Tables 4.2.6.8 and 6.1.1.4'

loop_
_geom_angle_atom_site_label_1
_geom_angle_atom_site_label_2
_geom_angle_atom_site_label_3
_geom_angle
_geom_angle_site_symmetry_1
_geom_angle_site_symmetry_3
N1 Ag1 N1 180.0 . 5_666
C6 N2 C4 127.3(3) . .
C6 N2 H2 116.3 . .
C4 N2 H2 116.3 . .
C1 N1 C5 119.1(3) . .
C1 N1 Ag1 120.2(2) . .
C5 N1 Ag1 120.4(3) . .
C11 C11 C7 118.8(3) 7_456 7_456
C11 C11 C10 119.4(4) 7_456 .
C7 C11 C10 121.9(3) 7_456 .
C10 C9 C8 119.8(3) . .
C10 C9 C6 124.1(3) . .
C8 C9 C6 116.1(3) . .
C3 C4 C5 118.6(3) . .
C3 C4 N2 117.7(3) . .
C5 C4 N2 123.7(3) . .
N1 C5 C4 121.8(3) . .
N1 C5 H5 119.1 . .
C4 C5 H5 119.1 . .
C9 C10 C11 120.8(3) . .
C9 C10 H10 119.6 . .
C11 C10 H10 119.6 . .
O1 C6 N2 123.2(3) . .
O1 C6 C9 120.5(3) . .
N2 C6 C9 116.3(3) . .
C7 C8 C9 120.7(3) . .
C7 C8 H8 119.7 . .
C9 C8 H8 119.7 . .
C8 C7 C11 120.6(3) . 7_456
C8 C7 H7 119.7 . .
C11 C7 H7 119.7 7_456 .
N1 C1 C2 121.9(4) . .
N1 C1 H1 119.0 . .
C2 C1 H1 119.0 . .
C4 C3 C2 119.1(4) . .
C4 C3 H3 120.4 . .
C2 C3 H3 120.4 . .
C1 C2 C3 119.5(4) . .
C1 C2 H2A 120.3 . .
C3 C2 H2A 120.3 . .
N3 C13 C12 179.7(7) . .
F2B B1 F2B 83.2(12) . 2_556
F2B B1 F1 148.5(5) . 2_556
F2B B1 F1 94.0(6) 2_556 2_556
F2B B1 F1 94.0(6) . .
F2B B1 F1 148.5(5) 2_556 .
F1 B1 F1 103.9(6) 2_556 .
F1 B1 F2A 100.9(5) 2_556 .
F1 B1 F2A 89.7(6) . .
F1 B1 F2A 89.7(6) 2_556 2_556
F1 B1 F2A 100.9(5) . 2_556
F2A B1 F2A 162.9(12) . 2_556
C13 C12 H12A 109.5 . .
C13 C12 H12B 109.5 . .
H12A C12 H12B 109.5 . .
C13 C12 H12C 109.5 . .
H12A C12 H12C 109.5 . .
H12B C12 H12C 109.5 . .
B1 F2B F2B 48.4(6) . 2_556

loop_
_geom_bond_atom_site_label_1
_geom_bond_atom_site_label_2
_geom_bond_distance
_geom_bond_site_symmetry_2
Ag1 N1 2.170(4) .
Ag1 N1 2.170(4) 5_666
O1 C6 1.209(4) .
N2 C6 1.355(4) .
N2 C4 1.418(4) .
N2 H2 0.8600 .
N1 C1 1.332(6) .
N1 C5 1.350(4) .
C11 C11 1.414(6) 7_456
C11 C7 1.415(5) 7_456
C11 C10 1.422(4) .
C9 C10 1.365(5) .
C9 C8 1.413(5) .
C9 C6 1.514(4) .
C4 C3 1.376(6) .
C4 C5 1.387(5) .
C5 H5 0.9300 .
C10 H10 0.9300 .
F1 B1 1.370(6) .
C8 C7 1.375(5) .
C8 H8 0.9300 .
C7 C11 1.415(5) 7_456
C7 H7 0.9300 .
C1 C2 1.370(6) .
C1 H1 0.9300 .
C3 C2 1.386(6) .
C3 H3 0.9300 .
C2 H2A 0.9300 .
N3 C13 1.132(7) .
C13 C12 1.437(8) .
B1 F2B 1.283(11) .
B1 F2B 1.283(11) 2_556
B1 F1 1.370(6) 2_556
B1 F2A 1.461(10) .
B1 F2A 1.461(10) 2_556
C12 H12A 0.9600 .
C12 H12B 0.9600 .
C12 H12C 0.9600 .
F2B F2B 1.70(2) 2_556

loop_
_geom_hbond_atom_site_label_D
_geom_hbond_atom_site_label_H
_geom_hbond_atom_site_label_A
_geom_hbond_distance_DH
_geom_hbond_distance_HA
_geom_hbond_distance_DA
_geom_hbond_angle_DHA
_geom_hbond_site_symmetry_A
N2 H2 F1 0.86 2.25 3.083(5) 162.1 .
C5 H5 O1 0.93 2.20 2.819(4) 123.1 .
C5 H5 N3 0.93 2.69 3.478(7) 142.8 5_666
C1 H1 N3 0.93 2.54 3.344(6) 145.3 .
C3 H3 F1 0.93 2.52 3.319(7) 144.8 .
C3 H3 F2A 0.93 2.63 3.392(10) 139.2 2_556
C12 H12A F1 0.96 2.45 3.377(9) 162.3 1_655

loop_
_geom_torsion_atom_site_label_1
_geom_torsion_atom_site_label_2
_geom_torsion_atom_site_label_3
_geom_torsion_atom_site_label_4
_geom_torsion
_geom_torsion_site_symmetry_1
_geom_torsion_site_symmetry_4
C6 N2 C4 C3 176.7(4) . .
C6 N2 C4 C5 -3.5(6) . .
C1 N1 C5 C4 -1.1(6) . .
Ag1 N1 C5 C4 -175.0(3) . .
C3 C4 C5 N1 -0.6(6) . .
N2 C4 C5 N1 179.6(3) . .
C8 C9 C10 C11 -0.1(5) . .
C6 C9 C10 C11 178.5(3) . .
C11 C11 C10 C9 0.2(6) 7_456 .
C7 C11 C10 C9 179.9(3) 7_456 .
C4 N2 C6 O1 -1.7(6) . .
C4 N2 C6 C9 179.2(3) . .
C10 C9 C6 O1 -168.3(4) . .
C8 C9 C6 O1 10.2(5) . .
C10 C9 C6 N2 10.7(5) . .
C8 C9 C6 N2 -170.7(3) . .
C10 C9 C8 C7 0.1(6) . .
C6 C9 C8 C7 -178.5(3) . .
C9 C8 C7 C11 -0.3(6) . 7_456
C5 N1 C1 C2 1.9(7) . .
Ag1 N1 C1 C2 175.8(4) . .
C5 C4 C3 C2 1.4(7) . .
N2 C4 C3 C2 -178.8(4) . .
N1 C1 C2 C3 -1.0(8) . .
C4 C3 C2 C1 -0.7(8) . .
F1 B1 F2B F2B 86.5(13) 2_556 2_556
F1 B1 F2B F2B -148.5(6) . 2_556
